data_2231483
loop_
_publ_author_name
'Luo, Li-Juan'
'Weng, Jian-Quan'

_publ_section_title
;
 2,3-Dichloropyridine
;
_journal_coeditor_code HB5953
_journal_issue 9
_journal_name_full 'Acta Crystallographica Section E'
_journal_page_first o2211
_journal_paper_doi 10.1107/S1600536811030261
_journal_volume 67
_journal_year 2011
_chemical_formula_iupac 'C5 H3 Cl2 N'
_chemical_formula_moiety 'C5 H3 Cl2 N'
_chemical_formula_sum 'C5 H3 Cl2 N'
_chemical_formula_weight 147.98
_chemical_name_systematic
;
2,3-Dichloropyridine
;
_space_group_IT_number 15
_symmetry_cell_setting monoclinic
_symmetry_space_group_name_Hall '-C 2yc'
_symmetry_space_group_name_H-M 'C 1 2/c 1'
_atom_sites_solution_hydrogens geom
_atom_sites_solution_primary direct
_atom_sites_solution_secondary difmap
_cell_angle_alpha 90.00
_cell_angle_beta 97.221(14)
_cell_angle_gamma 90.00
_cell_formula_units_Z 4
_cell_length_a 3.805(3)
_cell_length_b 14.196(12)
_cell_length_c 10.680(10)
_cell_measurement_reflns_used 985
_cell_measurement_temperature 113(2)
_cell_measurement_theta_max 27.8
_cell_measurement_theta_min 1.9
_cell_volume 572.3(9)
_computing_cell_refinement 'CrystalClear (Rigaku/MSC, 2005)'
_computing_data_collection 'CrystalClear (Rigaku/MSC, 2005)'
_computing_data_reduction 'CrystalClear (Rigaku/MSC, 2005)'
_computing_molecular_graphics 'SHELXTL (Sheldrick, 2008)'
_computing_publication_material 'CrystalStructure (Rigaku/MSC, 2005)'
_computing_structure_refinement 'SHELXL97 (Sheldrick, 2008)'
_computing_structure_solution 'SHELXS97 (Sheldrick, 2008)'
_diffrn_ambient_temperature 113(2)
_diffrn_detector_area_resol_mean 14.63
_diffrn_measured_fraction_theta_full 1.000
_diffrn_measured_fraction_theta_max 1.000
_diffrn_measurement_device_type 'Rigaku Saturn CCD'
_diffrn_measurement_method '\w and \f'
_diffrn_radiation_monochromator multilayer
_diffrn_radiation_source 'rotating anode'
_diffrn_radiation_type MoK\a
_diffrn_radiation_wavelength 0.71073
_diffrn_reflns_av_R_equivalents 0.0441
_diffrn_reflns_av_sigmaI/netI 0.0400
_diffrn_reflns_limit_h_max 4
_diffrn_reflns_limit_h_min -4
_diffrn_reflns_limit_k_max 18
_diffrn_reflns_limit_k_min -18
_diffrn_reflns_limit_l_max 13
_diffrn_reflns_limit_l_min -13
_diffrn_reflns_number 2936
_diffrn_reflns_theta_full 27.80
_diffrn_reflns_theta_max 27.80
_diffrn_reflns_theta_min 2.87
_diffrn_standards_decay_% 0
_diffrn_standards_interval_count 0
_diffrn_standards_interval_time 0
_diffrn_standards_number 0
_exptl_absorpt_coefficient_mu 1.003
_exptl_absorpt_correction_T_max 0.961
_exptl_absorpt_correction_T_min 0.714
_exptl_absorpt_correction_type multi-scan
_exptl_absorpt_process_details '(CrystalClear; Rigaku/MSC, 2005)'
_exptl_crystal_colour Colorless
_exptl_crystal_density_diffrn 1.717
_exptl_crystal_density_method 'not measured'
_exptl_crystal_description Prism
_exptl_crystal_F_000 296
_exptl_crystal_size_max 0.36
_exptl_crystal_size_mid 0.04
_exptl_crystal_size_min 0.04
_refine_diff_density_max 0.310
_refine_diff_density_min -0.194
_refine_ls_extinction_method none
_refine_ls_goodness_of_fit_ref 1.011
_refine_ls_hydrogen_treatment refall
_refine_ls_matrix_type full
_refine_ls_number_parameters 43
_refine_ls_number_reflns 675
_refine_ls_number_restraints 2
_refine_ls_restrained_S_all 1.010
_refine_ls_R_factor_all 0.0346
_refine_ls_R_factor_gt 0.0254
_refine_ls_shift/su_max 0.001
_refine_ls_shift/su_mean 0.000
_refine_ls_structure_factor_coef Fsqd
_refine_ls_weighting_details 'calc w=1/[\s^2^(Fo^2^)+(0.0220P)^2^] where P=(Fo^2^+2Fc^2^)/3'
_refine_ls_weighting_scheme calc
_refine_ls_wR_factor_gt 0.0519
_refine_ls_wR_factor_ref 0.0539
_reflns_number_gt 541
_reflns_number_total 675
_reflns_threshold_expression I>2\s(I)
_cod_data_source_file hb5953.cif
_cod_data_source_block I
_cod_original_sg_symbol_H-M 'C 2/c'
_cod_database_code 2231483
_cod_database_fobs_code 2231483

loop_
_symmetry_equiv_pos_as_xyz
'x, y, z'
'-x, y, -z+1/2'
'x+1/2, y+1/2, z'
'-x+1/2, y+1/2, -z+1/2'
'-x, -y, -z'
'x, -y, z-1/2'
'-x+1/2, -y+1/2, -z'
'x+1/2, -y+1/2, z-1/2'

loop_
_atom_site_type_symbol
_atom_site_label
_atom_site_fract_x
_atom_site_fract_y
_atom_site_fract_z
_atom_site_U_iso_or_equiv
_atom_site_adp_type
_atom_site_calc_flag
_atom_site_refinement_flags
_atom_site_occupancy
_atom_site_symmetry_multiplicity
_atom_site_disorder_assembly
_atom_site_disorder_group
Cl Cl1 0.26918(10) 0.32961(3) 0.61537(4) 0.02346(14) Uani d . 1 1 A .
C C1 0.3983(4) 0.43421(10) 0.69098(13) 0.0154(3) Uani d . 1 1 . .
C C2 0.2951(3) 0.51548(10) 0.63275(12) 0.0182(3) Uani d PD 0.50 1 A 1
H H2 0.138(6) 0.514(2) 0.5570(16) 0.022 Uiso d PD 0.50 1 B 1
N N1 0.2951(3) 0.51548(10) 0.63275(12) 0.0182(3) Uani d P 0.50 1 A 2
C C3 0.3971(4) 0.59762(10) 0.69191(15) 0.0214(4) Uani d D 1 1 . .
H H3 0.312(4) 0.6559(8) 0.6561(15) 0.026 Uiso d D 1 1 . .

loop_
_atom_site_aniso_label
_atom_site_aniso_U_11
_atom_site_aniso_U_22
_atom_site_aniso_U_33
_atom_site_aniso_U_12
_atom_site_aniso_U_13
_atom_site_aniso_U_23
Cl1 0.0279(3) 0.0201(2) 0.0216(2) -0.00436(16) 0.00026(17) -0.00631(16)
C1 0.0142(8) 0.0163(7) 0.0160(7) -0.0009(6) 0.0031(6) -0.0027(6)
C2 0.0158(8) 0.0235(7) 0.0149(7) -0.0009(6) 0.0008(6) 0.0016(6)
N1 0.0158(8) 0.0235(7) 0.0149(7) -0.0009(6) 0.0008(6) 0.0016(6)
C3 0.0184(9) 0.0185(8) 0.0269(9) 0.0015(6) 0.0012(7) 0.0073(7)

loop_
_atom_type_symbol
_atom_type_description
_atom_type_scat_dispersion_real
_atom_type_scat_dispersion_imag
_atom_type_scat_source
C C 0.0033 0.0016 'International Tables Vol C Tables 4.2.6.8 and 6.1.1.4'
H H 0.0000 0.0000 'International Tables Vol C Tables 4.2.6.8 and 6.1.1.4'
N N 0.0061 0.0033 'International Tables Vol C Tables 4.2.6.8 and 6.1.1.4'
Cl Cl 0.1484 0.1585 'International Tables Vol C Tables 4.2.6.8 and 6.1.1.4'

loop_
_geom_angle_atom_site_label_1
_geom_angle_atom_site_label_2
_geom_angle_atom_site_label_3
_geom_angle_site_symmetry_1
_geom_angle_site_symmetry_3
_geom_angle
C2 C1 C1 . 2_656 120.97(9)
C2 C1 Cl1 . . 118.07(12)
C1 C1 Cl1 2_656 . 120.96(6)
C1 C2 C3 . . 118.10(14)
C1 C2 H2 . . 119.2(18)
C3 C2 H2 . . 122.4(18)
C2 C3 C3 . 2_656 120.92(9)
C2 C3 H3 . . 119.8(10)
C3 C3 H3 2_656 . 119.1(10)

loop_
_geom_bond_atom_site_label_1
_geom_bond_atom_site_label_2
_geom_bond_site_symmetry_2
_geom_bond_distance
Cl1 C1 . 1.7317(18)
C1 C2 . 1.346(2)
C1 C1 2_656 1.394(3)
C2 C3 . 1.359(2)
C2 H2 . 0.943(10)
C3 C3 2_656 1.382(3)
C3 H3 . 0.951(9)

loop_
_geom_torsion_atom_site_label_1
_geom_torsion_atom_site_label_2
_geom_torsion_atom_site_label_3
_geom_torsion_atom_site_label_4
_geom_torsion_site_symmetry_1
_geom_torsion_site_symmetry_4
_geom_torsion
C1 C1 C2 C3 2_656 . 0.5(3)
Cl1 C1 C2 C3 . . -179.84(12)
C1 C2 C3 C3 . 2_656 0.5(3)
